data_1566858
loop_
_publ_author_name
'Peel, Andrew J.'
'Terzopoulos, Alexandros'
'Jethwa, Rajesh B.'
'Choudhury, Dipanjana'
'Niu, Hao-Che'
'Bond, Andrew D.'
'Slaughter, Jonathan'
'Wright, Dominic S.'

_publ_section_title
;
 A chiral phosphazane reagent strategy for the determination of
 enantiomeric excess of amines
;
_journal_name_full 'Chemical Science'
_journal_paper_doi 10.1039/D2SC01692C
_journal_year 2022
_chemical_absolute_configuration ad
_chemical_formula_moiety 'C26 H45 N3 O P2'
_chemical_formula_sum 'C26 H45 N3 O P2'
_chemical_formula_weight 477.59
_space_group_crystal_system monoclinic
_space_group_IT_number 4
_space_group_name_Hall 'P 2yb'
_space_group_name_H-M_alt 'P 1 21 1'
_atom_sites_solution_hydrogens geom
_atom_sites_solution_primary dual
_atom_sites_solution_secondary difmap
_audit_creation_method SHELXL-2018/3
_audit_update_record
;
2021-08-26 deposited with the CCDC.	2022-04-12 downloaded from the CCDC.
;
_cell_angle_alpha 90
_cell_angle_beta 101.5997(7)
_cell_angle_gamma 90
_cell_formula_units_Z 6
_cell_length_a 15.1934(2)
_cell_length_b 13.5842(2)
_cell_length_c 20.8780(3)
_cell_measurement_reflns_used 62997
_cell_measurement_temperature 180(2)
_cell_measurement_theta_max 25.35
_cell_measurement_theta_min 1.00
_cell_volume 4221.01(10)
_computing_cell_refinement 'HKL Scalepack (Otwinowski & Minor, 1997)'
_computing_data_collection 'COLLECT (Nonius, 1999)'
_computing_data_reduction 'HKL Denzo and Scalepack (Otwinowski & Minor, 1997)'
_computing_molecular_graphics 'Mercury (Macrae et al., 2008)'
_computing_publication_material SHELXL
_computing_structure_refinement 'SHELXL (Sheldrick, 2015)'
_computing_structure_solution 'SHELXT (Sheldrick, 2015)'
_diffrn_ambient_temperature 180(2)
_diffrn_measured_fraction_theta_full 0.996
_diffrn_measured_fraction_theta_max 0.996
_diffrn_measurement_device_type 'Nonius KappaCCD'
_diffrn_measurement_method '\w and \f-scans'
_diffrn_radiation_type MoK\a
_diffrn_radiation_wavelength 0.71073
_diffrn_reflns_av_R_equivalents 0.0550
_diffrn_reflns_av_unetI/netI 0.0549
_diffrn_reflns_Laue_measured_fraction_full 0.996
_diffrn_reflns_Laue_measured_fraction_max 0.996
_diffrn_reflns_limit_h_max 18
_diffrn_reflns_limit_h_min -18
_diffrn_reflns_limit_k_max 16
_diffrn_reflns_limit_k_min -16
_diffrn_reflns_limit_l_max 25
_diffrn_reflns_limit_l_min -25
_diffrn_reflns_number 62942
_diffrn_reflns_point_group_measured_fraction_full 0.996
_diffrn_reflns_point_group_measured_fraction_max 0.995
_diffrn_reflns_theta_full 25.242
_diffrn_reflns_theta_max 25.342
_diffrn_reflns_theta_min 3.601
_diffrn_source 'fine-focus sealed tube'
_exptl_absorpt_coefficient_mu 0.176
_exptl_absorpt_correction_T_max 0.922
_exptl_absorpt_correction_T_min 0.834
_exptl_absorpt_correction_type multi-scan
_exptl_absorpt_process_details 'SORTAV (Blessing, 1995)'
_exptl_crystal_colour colourless
_exptl_crystal_density_diffrn 1.127
_exptl_crystal_description block
_exptl_crystal_F_000 1560
_exptl_crystal_size_max 0.480
_exptl_crystal_size_mid 0.480
_exptl_crystal_size_min 0.480
_refine_diff_density_max 0.219
_refine_diff_density_min -0.215
_refine_diff_density_rms 0.036
_refine_ls_abs_structure_details
;
Flack x determined using 4400 quotients [(I+)-(I-)]/[(I+)+(I-)]
(Parsons, Flack and Wagner, Acta Cryst. B69 (2013) 249-259).
;
_refine_ls_abs_structure_Flack -0.02(2)
_refine_ls_extinction_method none
_refine_ls_goodness_of_fit_ref 0.980
_refine_ls_hydrogen_treatment constr
_refine_ls_matrix_type full
_refine_ls_number_parameters 895
_refine_ls_number_reflns 15379
_refine_ls_number_restraints 1
_refine_ls_restrained_S_all 0.980
_refine_ls_R_factor_all 0.0660
_refine_ls_R_factor_gt 0.0390
_refine_ls_shift/su_max 0.001
_refine_ls_shift/su_mean 0.000
_refine_ls_structure_factor_coef Fsqd
_refine_ls_weighting_details 'w=1/[\s^2^(Fo^2^)+(0.0487P)^2^] where P=(Fo^2^+2Fc^2^)/3'
_refine_ls_weighting_scheme calc
_refine_ls_wR_factor_gt 0.0803
_refine_ls_wR_factor_ref 0.0883
_reflns_Friedel_coverage 0.912
_reflns_Friedel_fraction_full 0.996
_reflns_Friedel_fraction_max 0.995
_reflns_number_gt 11404
_reflns_number_total 15379
_reflns_threshold_expression 'I > 2\s(I)'
_cod_data_source_file d2sc01692c3.cif
_cod_data_source_block 4R
_cod_original_sg_symbol_H-M 'P 21'
_cod_database_code 1566858
_cambridge_user_name 'Andrew Peel'
_cambridge_user_crsid ajp208
_cambridge_supervisor_name 'Dominic Wright'
_cambridge_supervisor_crsid dsw1000
_cambridge_crystallographer_name 'Andrew Peel'
_cambridge_crystallographer_crsid ajp208
_cambridge_sample_id AJP534B
_cambridge_data_id DW_K1_0065
_shelx_space_group_comment
;
The symmetry employed for this shelxl refinement is uniquely defined
by the following loop, which should always be used as a source of
symmetry information in preference to the above space-group names.
They are only intended as comments.
;
_shelx_estimated_absorpt_t_min 0.920
_shelx_estimated_absorpt_t_max 0.920

loop_
_space_group_symop_operation_xyz
'x, y, z'
'-x, y+1/2, -z'

loop_
_atom_site_label
_atom_site_type_symbol
_atom_site_fract_x
_atom_site_fract_y
_atom_site_fract_z
_atom_site_U_iso_or_equiv
_atom_site_adp_type
_atom_site_occupancy
_atom_site_site_symmetry_order
_atom_site_calc_flag
_atom_site_refinement_flags_posn
_atom_site_refinement_flags_adp
_atom_site_refinement_flags_occupancy
_atom_site_disorder_assembly
_atom_site_disorder_group
P1 P 0.81639(5) 0.82264(6) 0.67235(3) 0.02844(19) Uani 1 1 d . . . . .
O1 O 0.86917(13) 0.64106(16) 0.79771(9) 0.0359(5) Uani 1 1 d . . . . .
N1 N 0.90564(16) 0.74282(19) 0.69779(11) 0.0306(6) Uani 1 1 d . . . . .
C1 C 0.9872(2) 0.7370(3) 0.66882(14) 0.0351(8) Uani 1 1 d . . . . .
P2 P 0.84557(5) 0.64526(6) 0.71747(4) 0.0308(2) Uani 1 1 d . . . . .
O2 O 0.43386(14) 0.12071(16) 0.87302(9) 0.0396(6) Uani 1 1 d . . . . .
N2 N 0.76208(16) 0.73043(19) 0.70645(11) 0.0308(6) Uani 1 1 d . . . . .
C2 C 0.9642(3) 0.6981(3) 0.59891(15) 0.0543(10) Uani 1 1 d . . . . .
H2A H 0.941452 0.630619 0.599109 0.082 Uiso 1 1 calc R U . . .
H2B H 1.018236 0.698653 0.580014 0.082 Uiso 1 1 calc R U . . .
H2C H 0.918092 0.740047 0.572693 0.082 Uiso 1 1 calc R U . . .
P3 P 0.52403(5) 0.31380(6) 0.98812(4) 0.0325(2) Uani 1 1 d . . . . .
O3 O 0.78061(13) 0.12968(15) 0.54077(9) 0.0334(5) Uani 1 1 d . . . . .
N3 N 0.83058(16) 0.91391(19) 0.72629(11) 0.0319(6) Uani 1 1 d . . . . .
H3A H 0.815123 0.973064 0.710837 0.038 Uiso 1 1 calc R U . . .
C3 C 1.0259(2) 0.8401(3) 0.66787(18) 0.0538(10) Uani 1 1 d . . . . .
H3B H 0.981758 0.883056 0.640637 0.081 Uiso 1 1 calc R U . . .
H3C H 1.080683 0.837601 0.649838 0.081 Uiso 1 1 calc R U . . .
H3D H 1.040386 0.866195 0.712528 0.081 Uiso 1 1 calc R U . . .
P4 P 0.47874(5) 0.13548(7) 0.95090(4) 0.0326(2) Uani 1 1 d . . . . .
N4 N 0.42816(16) 0.24107(19) 0.96782(11) 0.0315(6) Uani 1 1 d . . . . .
C4 C 1.0537(2) 0.6687(3) 0.71036(17) 0.0557(11) Uani 1 1 d . . . . .
H4A H 1.026147 0.603752 0.712138 0.084 Uiso 1 1 calc R U . . .
H4B H 1.070823 0.695507 0.754691 0.084 Uiso 1 1 calc R U . . .
H4C H 1.107248 0.662405 0.691193 0.084 Uiso 1 1 calc R U . . .
P5 P 0.84249(5) 0.32959(6) 0.65644(4) 0.0328(2) Uani 1 1 d . . . . .
N5 N 0.56798(16) 0.2142(2) 0.95349(12) 0.0351(6) Uani 1 1 d . . . . .
C5 C 0.6640(2) 0.7104(3) 0.68887(14) 0.0350(8) Uani 1 1 d . . . . .
P6 P 0.80335(5) 0.14889(6) 0.62070(4) 0.0301(2) Uani 1 1 d . . . . .
N6 N 0.51796(16) 0.4020(2) 0.93171(11) 0.0359(6) Uani 1 1 d . . . . .
H6A H 0.530737 0.462040 0.946564 0.043 Uiso 1 1 calc R U . . .
C6 C 0.6145(2) 0.8075(3) 0.68767(17) 0.0527(10) Uani 1 1 d . . . . .
H6B H 0.630694 0.839111 0.730620 0.079 Uiso 1 1 calc R U . . .
H6C H 0.549562 0.795540 0.677194 0.079 Uiso 1 1 calc R U . . .
H6D H 0.631174 0.850628 0.654407 0.079 Uiso 1 1 calc R U . . .
N7 N 0.74815(16) 0.25528(19) 0.63086(11) 0.0318(6) Uani 1 1 d . . . . .
C7 C 0.6405(2) 0.6613(3) 0.62172(15) 0.0509(10) Uani 1 1 d . . . . .
H7A H 0.673451 0.599154 0.622661 0.076 Uiso 1 1 calc R U . . .
H7B H 0.657146 0.705055 0.588770 0.076 Uiso 1 1 calc R U . . .
H7C H 0.575760 0.648249 0.610676 0.076 Uiso 1 1 calc R U . . .
N8 N 0.89265(17) 0.22679(19) 0.63211(11) 0.0321(6) Uani 1 1 d . . . . .
C8 C 0.6392(2) 0.6422(3) 0.74034(15) 0.0526(10) Uani 1 1 d . . . . .
H8A H 0.655865 0.673141 0.783497 0.079 Uiso 1 1 calc R U . . .
H8B H 0.671375 0.579729 0.740388 0.079 Uiso 1 1 calc R U . . .
H8C H 0.574289 0.629978 0.730268 0.079 Uiso 1 1 calc R U . . .
N9 N 0.84490(17) 0.4132(2) 0.59801(11) 0.0378(7) Uani 1 1 d . . . . .
H9A H 0.859757 0.473465 0.611382 0.045 Uiso 1 1 calc R U . . .
C9 C 0.9221(2) 0.5605(3) 0.82923(15) 0.0371(8) Uani 1 1 d . . . . .
H9B H 0.968938 0.542961 0.803725 0.045 Uiso 1 1 calc R U . . .
C10 C 0.8682(2) 0.4670(3) 0.83932(15) 0.0450(9) Uani 1 1 d . . . . .
H10A H 0.802718 0.478853 0.826650 0.054 Uiso 1 1 calc R U . . .
H10B H 0.884450 0.410999 0.813641 0.054 Uiso 1 1 calc R U . . .
C11 C 0.8967(2) 0.4476(3) 0.91320(16) 0.0477(9) Uani 1 1 d . . . . .
H11A H 0.889449 0.377788 0.926491 0.057 Uiso 1 1 calc R U . . .
C12 C 0.9949(2) 0.4863(3) 0.92908(15) 0.0422(9) Uani 1 1 d . . . . .
C13 C 0.9681(2) 0.5897(3) 0.89917(14) 0.0362(8) Uani 1 1 d . . . . .
C14 C 0.8937(2) 0.6207(3) 0.93484(16) 0.0449(9) Uani 1 1 d . . . . .
H14A H 0.850390 0.665513 0.907381 0.054 Uiso 1 1 calc R U . . .
H14B H 0.919243 0.654217 0.976555 0.054 Uiso 1 1 calc R U . . .
C15 C 0.8479(2) 0.5229(3) 0.94733(17) 0.0544(10) Uani 1 1 d . . . . .
H15A H 0.856285 0.508877 0.994708 0.065 Uiso 1 1 calc R U . . .
H15B H 0.782843 0.524209 0.928010 0.065 Uiso 1 1 calc R U . . .
C16 C 1.0589(3) 0.4275(3) 0.89598(17) 0.0571(11) Uani 1 1 d . . . . .
H16A H 1.071553 0.363810 0.917915 0.086 Uiso 1 1 calc R U . . .
H16B H 1.115126 0.464166 0.898854 0.086 Uiso 1 1 calc R U . . .
H16C H 1.031111 0.416873 0.849930 0.086 Uiso 1 1 calc R U . . .
C17 C 1.0374(3) 0.4893(3) 1.00232(15) 0.0613(11) Uani 1 1 d . . . . .
H17A H 1.037248 0.423000 1.020791 0.092 Uiso 1 1 calc R U . . .
H17B H 1.002753 0.533715 1.024771 0.092 Uiso 1 1 calc R U . . .
H17C H 1.099417 0.513119 1.008134 0.092 Uiso 1 1 calc R U . . .
C18 C 1.0420(2) 0.6642(3) 0.90135(17) 0.0579(11) Uani 1 1 d . . . . .
H18A H 1.017150 0.724540 0.879049 0.087 Uiso 1 1 calc R U . . .
H18B H 1.088066 0.637325 0.879442 0.087 Uiso 1 1 calc R U . . .
H18C H 1.069015 0.679279 0.946981 0.087 Uiso 1 1 calc R U . . .
C19 C 0.8662(2) 0.9068(3) 0.79712(13) 0.0364(8) Uani 1 1 d . . . . .
H19A H 0.904498 0.846487 0.805095 0.044 Uiso 1 1 calc R U . . .
C20 C 0.7919(3) 0.8963(3) 0.83554(16) 0.0585(11) Uani 1 1 d . . . . .
H20A H 0.760320 0.833822 0.824143 0.088 Uiso 1 1 calc R U . . .
H20B H 0.749425 0.950971 0.824841 0.088 Uiso 1 1 calc R U . . .
H20C H 0.817945 0.897185 0.882459 0.088 Uiso 1 1 calc R U . . .
C21 C 0.9260(2) 0.9952(2) 0.81890(13) 0.0330(8) Uani 1 1 d . . . . .
C22 C 1.0185(2) 0.9838(3) 0.83643(14) 0.0410(9) Uani 1 1 d . . . . .
H22A H 1.044278 0.920214 0.835720 0.049 Uiso 1 1 calc R U . . .
C23 C 1.0735(2) 1.0645(3) 0.85496(16) 0.0515(10) Uani 1 1 d . . . . .
H23A H 1.136727 1.055766 0.867038 0.062 Uiso 1 1 calc R U . . .
C24 C 1.0376(3) 1.1560(3) 0.85597(16) 0.0560(10) Uani 1 1 d . . . . .
H24A H 1.075527 1.211365 0.867985 0.067 Uiso 1 1 calc R U . . .
C25 C 0.9456(3) 1.1679(3) 0.83943(17) 0.0551(10) Uani 1 1 d . . . . .
H25A H 0.920119 1.231611 0.840626 0.066 Uiso 1 1 calc R U . . .
C26 C 0.8906(2) 1.0880(3) 0.82121(16) 0.0454(9) Uani 1 1 d . . . . .
H26A H 0.827397 1.097035 0.810066 0.054 Uiso 1 1 calc R U . . .
C27 C 0.3483(2) 0.2493(3) 0.99883(15) 0.0355(8) Uani 1 1 d . . . . .
C28 C 0.3693(2) 0.2079(3) 1.06825(16) 0.0584(11) Uani 1 1 d . . . . .
H28A H 0.382140 0.137375 1.066705 0.088 Uiso 1 1 calc R U . . .
H28B H 0.317481 0.217958 1.088897 0.088 Uiso 1 1 calc R U . . .
H28C H 0.421731 0.241945 1.093707 0.088 Uiso 1 1 calc R U . . .
C29 C 0.2722(2) 0.1919(3) 0.95742(16) 0.0511(10) Uani 1 1 d . . . . .
H29A H 0.288595 0.122157 0.957331 0.077 Uiso 1 1 calc R U . . .
H29B H 0.260803 0.217213 0.912548 0.077 Uiso 1 1 calc R U . . .
H29C H 0.217843 0.199239 0.975550 0.077 Uiso 1 1 calc R U . . .
C30 C 0.3230(2) 0.3578(3) 0.99978(19) 0.0578(11) Uani 1 1 d . . . . .
H30A H 0.373451 0.394937 1.025316 0.087 Uiso 1 1 calc R U . . .
H30B H 0.270264 0.365186 1.019706 0.087 Uiso 1 1 calc R U . . .
H30C H 0.309215 0.383169 0.954924 0.087 Uiso 1 1 calc R U . . .
C31 C 0.6641(2) 0.1844(3) 0.96747(16) 0.0410(9) Uani 1 1 d . . . . .
C32 C 0.6770(2) 0.1092(3) 0.91607(18) 0.0587(11) Uani 1 1 d . . . . .
H32A H 0.636418 0.053351 0.917132 0.088 Uiso 1 1 calc R U . . .
H32B H 0.739293 0.085940 0.925278 0.088 Uiso 1 1 calc R U . . .
H32C H 0.663403 0.139811 0.872698 0.088 Uiso 1 1 calc R U . . .
C33 C 0.6896(2) 0.1390(3) 1.03513(16) 0.0543(10) Uani 1 1 d . . . . .
H33A H 0.651106 0.081953 1.037945 0.081 Uiso 1 1 calc R U . . .
H33B H 0.681594 0.187830 1.068048 0.081 Uiso 1 1 calc R U . . .
H33C H 0.752571 0.117981 1.043079 0.081 Uiso 1 1 calc R U . . .
C34 C 0.7214(2) 0.2747(3) 0.9627(2) 0.0662(12) Uani 1 1 d . . . . .
H34A H 0.704881 0.302817 0.918721 0.099 Uiso 1 1 calc R U . . .
H34B H 0.784983 0.255916 0.971475 0.099 Uiso 1 1 calc R U . . .
H34C H 0.711345 0.323716 0.994962 0.099 Uiso 1 1 calc R U . . .
C35 C 0.4383(2) 0.0242(3) 0.84339(16) 0.0432(9) Uani 1 1 d . . . . .
H35A H 0.471742 -0.022840 0.876399 0.052 Uiso 1 1 calc R U . . .
C36 C 0.4857(3) 0.0327(3) 0.78433(18) 0.0655(12) Uani 1 1 d . . . . .
H36A H 0.499793 0.102073 0.776039 0.079 Uiso 1 1 calc R U . . .
H36B H 0.541838 -0.006390 0.791634 0.079 Uiso 1 1 calc R U . . .
C37 C 0.4167(3) -0.0089(4) 0.7284(2) 0.0792(14) Uani 1 1 d . . . . .
H37A H 0.441480 -0.031578 0.689978 0.095 Uiso 1 1 calc R U . . .
C38 C 0.3699(3) -0.0889(3) 0.76096(17) 0.0580(11) Uani 1 1 d . . . . .
C39 C 0.3452(2) -0.0180(3) 0.81304(16) 0.0458(9) Uani 1 1 d . . . . .
C40 C 0.2920(3) 0.0639(3) 0.77079(17) 0.0645(12) Uani 1 1 d . . . . .
H40A H 0.295659 0.127101 0.794822 0.077 Uiso 1 1 calc R U . . .
H40B H 0.228167 0.045498 0.755806 0.077 Uiso 1 1 calc R U . . .
C41 C 0.3420(4) 0.0697(4) 0.7125(2) 0.0894(16) Uani 1 1 d . . . . .
H41A H 0.300573 0.054656 0.670650 0.107 Uiso 1 1 calc R U . . .
H41B H 0.367981 0.135953 0.709610 0.107 Uiso 1 1 calc R U . . .
C42 C 0.2877(3) -0.1346(4) 0.7155(2) 0.0919(16) Uani 1 1 d . . . . .
H42A H 0.307317 -0.170938 0.680313 0.138 Uiso 1 1 calc R U . . .
H42B H 0.246063 -0.082242 0.696617 0.138 Uiso 1 1 calc R U . . .
H42C H 0.257270 -0.179679 0.740594 0.138 Uiso 1 1 calc R U . . .
C43 C 0.4318(3) -0.1744(3) 0.7895(2) 0.0767(13) Uani 1 1 d . . . . .
H43A H 0.488720 -0.148000 0.814084 0.115 Uiso 1 1 calc R U . . .
H43B H 0.443546 -0.216177 0.753894 0.115 Uiso 1 1 calc R U . . .
H43C H 0.402701 -0.213494 0.818802 0.115 Uiso 1 1 calc R U . . .
C44 C 0.2976(2) -0.0637(3) 0.86231(18) 0.0586(11) Uani 1 1 d . . . . .
H44A H 0.286853 -0.013340 0.893503 0.088 Uiso 1 1 calc R U . . .
H44B H 0.334822 -0.116311 0.885776 0.088 Uiso 1 1 calc R U . . .
H44C H 0.239984 -0.091068 0.839725 0.088 Uiso 1 1 calc R U . . .
C45 C 0.4940(2) 0.3916(3) 0.86054(14) 0.0373(8) Uani 1 1 d . . . . .
H45A H 0.497447 0.319911 0.850478 0.045 Uiso 1 1 calc R U . . .
C46 C 0.5622(2) 0.4440(3) 0.82851(18) 0.0596(11) Uani 1 1 d . . . . .
H46A H 0.621927 0.415762 0.844497 0.089 Uiso 1 1 calc R U . . .
H46B H 0.563144 0.514259 0.839416 0.089 Uiso 1 1 calc R U . . .
H46C H 0.545581 0.435942 0.780970 0.089 Uiso 1 1 calc R U . . .
C47 C 0.3988(2) 0.4244(3) 0.83324(14) 0.0383(8) Uani 1 1 d . . . . .
C48 C 0.3317(2) 0.3546(3) 0.82004(15) 0.0529(10) Uani 1 1 d . . . . .
H48A H 0.346663 0.286848 0.826163 0.064 Uiso 1 1 calc R U . . .
C49 C 0.2425(3) 0.3817(4) 0.79791(18) 0.0715(13) Uani 1 1 d . . . . .
H49A H 0.196810 0.332872 0.789673 0.086 Uiso 1 1 calc R U . . .
C50 C 0.2208(3) 0.4796(5) 0.78803(18) 0.0766(16) Uani 1 1 d . . . . .
H50A H 0.159968 0.498340 0.772633 0.092 Uiso 1 1 calc R U . . .
C51 C 0.2857(4) 0.5495(4) 0.8001(2) 0.0754(14) Uani 1 1 d . . . . .
H51A H 0.270602 0.616950 0.792892 0.090 Uiso 1 1 calc R U . . .
C52 C 0.3752(3) 0.5218(3) 0.82338(17) 0.0597(11) Uani 1 1 d . . . . .
H52A H 0.420356 0.571032 0.832480 0.072 Uiso 1 1 calc R U . . .
C53 C 0.6638(2) 0.2629(3) 0.65626(15) 0.0382(9) Uani 1 1 d . . . . .
C54 C 0.6784(2) 0.2323(3) 0.72811(16) 0.0527(10) Uani 1 1 d . . . . .
H54A H 0.695753 0.162780 0.732337 0.079 Uiso 1 1 calc R U . . .
H54B H 0.622638 0.241951 0.744119 0.079 Uiso 1 1 calc R U . . .
H54C H 0.726175 0.272665 0.753918 0.079 Uiso 1 1 calc R U . . .
C55 C 0.6331(2) 0.3702(3) 0.64967(18) 0.0522(10) Uani 1 1 d . . . . .
H55A H 0.624748 0.390456 0.603800 0.078 Uiso 1 1 calc R U . . .
H55B H 0.678736 0.411969 0.676494 0.078 Uiso 1 1 calc R U . . .
H55C H 0.576161 0.376934 0.664502 0.078 Uiso 1 1 calc R U . . .
C56 C 0.5942(2) 0.1968(3) 0.61522(17) 0.0554(10) Uani 1 1 d . . . . .
H56A H 0.584071 0.218028 0.569449 0.083 Uiso 1 1 calc R U . . .
H56B H 0.537808 0.201047 0.630986 0.083 Uiso 1 1 calc R U . . .
H56C H 0.615830 0.128681 0.618632 0.083 Uiso 1 1 calc R U . . .
C57 C 0.9893(2) 0.2048(3) 0.63675(14) 0.0361(8) Uani 1 1 d . . . . .
C58 C 1.0092(2) 0.2068(3) 0.56743(15) 0.0492(9) Uani 1 1 d . . . . .
H58A H 0.996929 0.272760 0.548737 0.074 Uiso 1 1 calc R U . . .
H58B H 0.970976 0.158694 0.539931 0.074 Uiso 1 1 calc R U . . .
H58C H 1.072510 0.190282 0.569427 0.074 Uiso 1 1 calc R U . . .
C59 C 1.0100(2) 0.1031(3) 0.66617(17) 0.0510(10) Uani 1 1 d . . . . .
H59A H 0.998262 0.102114 0.710637 0.077 Uiso 1 1 calc R U . . .
H59B H 1.073288 0.087340 0.667554 0.077 Uiso 1 1 calc R U . . .
H59C H 0.971808 0.054281 0.639303 0.077 Uiso 1 1 calc R U . . .
C60 C 1.0456(2) 0.2816(3) 0.67870(17) 0.0558(11) Uani 1 1 d . . . . .
H60A H 1.033382 0.279445 0.723011 0.084 Uiso 1 1 calc R U . . .
H60B H 1.030540 0.346987 0.659825 0.084 Uiso 1 1 calc R U . . .
H60C H 1.109415 0.268142 0.680437 0.084 Uiso 1 1 calc R U . . .
C61 C 0.7559(2) 0.0308(2) 0.51866(14) 0.0335(8) Uani 1 1 d . . . . .
H61A H 0.719712 0.000112 0.548424 0.040 Uiso 1 1 calc R U . . .
C62 C 0.8358(2) -0.0368(3) 0.51405(14) 0.0388(8) Uani 1 1 d . . . . .
H62A H 0.892886 0.000697 0.521827 0.047 Uiso 1 1 calc R U . . .
H62B H 0.840974 -0.091178 0.546139 0.047 Uiso 1 1 calc R U . . .
C63 C 0.8131(2) -0.0760(3) 0.44412(14) 0.0387(8) Uani 1 1 d . . . . .
H63A H 0.842859 -0.139769 0.437434 0.046 Uiso 1 1 calc R U . . .
C64 C 0.7100(2) -0.0801(3) 0.42979(14) 0.0382(8) Uani 1 1 d . . . . .
C65 C 0.7007(2) 0.0301(3) 0.44821(14) 0.0349(8) Uani 1 1 d . . . . .
C66 C 0.7575(2) 0.0818(3) 0.40530(15) 0.0431(9) Uani 1 1 d . . . . .
H66A H 0.783082 0.143984 0.425819 0.052 Uiso 1 1 calc R U . . .
H66B H 0.720984 0.096704 0.361519 0.052 Uiso 1 1 calc R U . . .
C67 C 0.8325(2) 0.0075(3) 0.40034(16) 0.0447(9) Uani 1 1 d . . . . .
H67A H 0.828459 -0.015123 0.354763 0.054 Uiso 1 1 calc R U . . .
H67B H 0.892767 0.036189 0.416709 0.054 Uiso 1 1 calc R U . . .
C68 C 0.6674(2) -0.1045(3) 0.35851(15) 0.0545(10) Uani 1 1 d . . . . .
H68A H 0.687577 -0.169737 0.347441 0.082 Uiso 1 1 calc R U . . .
H68B H 0.685561 -0.055096 0.329549 0.082 Uiso 1 1 calc R U . . .
H68C H 0.601775 -0.104437 0.353031 0.082 Uiso 1 1 calc R U . . .
C69 C 0.6731(3) -0.1544(3) 0.47274(16) 0.0553(10) Uani 1 1 d . . . . .
H69A H 0.684186 -0.221350 0.458807 0.083 Uiso 1 1 calc R U . . .
H69B H 0.608282 -0.144240 0.468449 0.083 Uiso 1 1 calc R U . . .
H69C H 0.703093 -0.145184 0.518476 0.083 Uiso 1 1 calc R U . . .
C70 C 0.6059(2) 0.0698(3) 0.44086(17) 0.0536(10) Uani 1 1 d . . . . .
H70A H 0.608238 0.139004 0.454257 0.080 Uiso 1 1 calc R U . . .
H70B H 0.573402 0.031587 0.468501 0.080 Uiso 1 1 calc R U . . .
H70C H 0.574837 0.064316 0.395083 0.080 Uiso 1 1 calc R U . . .
C71 C 0.8250(2) 0.3975(3) 0.52663(14) 0.0386(8) Uani 1 1 d . . . . .
H71A H 0.833659 0.325894 0.518594 0.046 Uiso 1 1 calc R U . . .
C72 C 0.8913(3) 0.4547(3) 0.49497(17) 0.0536(10) Uani 1 1 d . . . . .
H72A H 0.952779 0.435146 0.514936 0.080 Uiso 1 1 calc R U . . .
H72B H 0.883846 0.525423 0.501600 0.080 Uiso 1 1 calc R U . . .
H72C H 0.879906 0.440437 0.448014 0.080 Uiso 1 1 calc R U . . .
C73 C 0.7277(2) 0.4232(3) 0.49648(14) 0.0373(8) Uani 1 1 d . . . . .
C74 C 0.6676(2) 0.3485(3) 0.47574(15) 0.0471(9) Uani 1 1 d . . . . .
H74A H 0.687957 0.282263 0.478802 0.057 Uiso 1 1 calc R U . . .
C75 C 0.5774(3) 0.3684(3) 0.45033(16) 0.0562(11) Uani 1 1 d . . . . .
H75A H 0.536452 0.316104 0.436761 0.067 Uiso 1 1 calc R U . . .
C76 C 0.5482(3) 0.4643(3) 0.44504(16) 0.0556(11) Uani 1 1 d . . . . .
H76A H 0.487043 0.478432 0.426991 0.067 Uiso 1 1 calc R U . . .
C77 C 0.6071(3) 0.5398(3) 0.46574(17) 0.0555(11) Uani 1 1 d . . . . .
H77A H 0.586512 0.605976 0.462828 0.067 Uiso 1 1 calc R U . . .
C78 C 0.6964(3) 0.5193(3) 0.49079(17) 0.0497(10) Uani 1 1 d . . . . .
H78A H 0.737013 0.571968 0.504368 0.060 Uiso 1 1 calc R U . . .

loop_
_atom_site_aniso_label
_atom_site_aniso_U_11
_atom_site_aniso_U_22
_atom_site_aniso_U_33
_atom_site_aniso_U_23
_atom_site_aniso_U_13
_atom_site_aniso_U_12
P1 0.0323(4) 0.0270(5) 0.0252(4) 0.0004(3) 0.0037(3) 0.0015(4)
O1 0.0467(12) 0.0324(14) 0.0269(11) 0.0051(10) 0.0031(9) 0.0097(12)
N1 0.0318(14) 0.0314(16) 0.0287(13) -0.0001(11) 0.0065(11) 0.0044(12)
C1 0.0357(19) 0.038(2) 0.0335(17) 0.0011(14) 0.0123(14) 0.0034(16)
P2 0.0366(4) 0.0278(5) 0.0272(4) 0.0008(3) 0.0039(3) 0.0019(4)
O2 0.0443(13) 0.0390(15) 0.0337(12) -0.0039(10) 0.0039(10) 0.0032(11)
N2 0.0321(15) 0.0291(16) 0.0301(13) 0.0028(11) 0.0040(11) 0.0006(12)
C2 0.061(2) 0.065(3) 0.0398(19) -0.0059(18) 0.0182(17) 0.012(2)
P3 0.0314(4) 0.0342(6) 0.0309(4) 0.0010(4) 0.0041(3) -0.0047(4)
O3 0.0446(12) 0.0254(13) 0.0289(10) -0.0034(9) 0.0046(9) -0.0052(10)
N3 0.0413(15) 0.0254(15) 0.0276(13) 0.0007(11) 0.0038(11) 0.0030(12)
C3 0.046(2) 0.058(3) 0.063(2) 0.001(2) 0.0242(17) -0.008(2)
P4 0.0331(4) 0.0323(6) 0.0320(4) 0.0019(4) 0.0056(3) -0.0021(4)
N4 0.0300(14) 0.0341(17) 0.0307(14) -0.0009(11) 0.0072(11) -0.0067(12)
C4 0.043(2) 0.079(3) 0.050(2) 0.018(2) 0.0203(17) 0.020(2)
P5 0.0397(5) 0.0293(6) 0.0292(4) -0.0039(4) 0.0068(3) -0.0053(4)
N5 0.0306(15) 0.0344(17) 0.0402(15) 0.0023(13) 0.0068(12) -0.0009(12)
C5 0.0274(17) 0.041(2) 0.0348(18) -0.0005(15) 0.0028(14) -0.0055(16)
P6 0.0337(4) 0.0285(5) 0.0277(4) -0.0006(4) 0.0051(3) -0.0030(4)
N6 0.0434(16) 0.0304(17) 0.0336(14) -0.0013(12) 0.0068(12) -0.0042(13)
C6 0.0302(18) 0.066(3) 0.059(2) -0.005(2) 0.0013(16) 0.0060(19)
N7 0.0333(15) 0.0323(17) 0.0309(14) -0.0044(11) 0.0092(11) -0.0046(12)
C7 0.044(2) 0.063(3) 0.0421(19) -0.0053(18) 0.0005(16) -0.015(2)
N8 0.0345(15) 0.0297(16) 0.0322(13) -0.0039(12) 0.0067(11) -0.0050(12)
C8 0.043(2) 0.071(3) 0.045(2) 0.008(2) 0.0118(16) -0.017(2)
N9 0.0492(17) 0.0282(16) 0.0351(15) -0.0043(12) 0.0063(12) -0.0076(13)
C9 0.0415(19) 0.035(2) 0.0344(18) 0.0055(15) 0.0069(14) 0.0093(17)
C10 0.052(2) 0.038(2) 0.0421(19) 0.0015(16) 0.0025(16) -0.0013(18)
C11 0.055(2) 0.044(2) 0.046(2) 0.0130(17) 0.0146(17) 0.0008(19)
C12 0.045(2) 0.049(2) 0.0316(17) 0.0081(16) 0.0057(15) 0.0104(18)
C13 0.0357(18) 0.038(2) 0.0342(18) 0.0008(15) 0.0054(14) 0.0017(16)
C14 0.046(2) 0.052(3) 0.0378(18) -0.0016(17) 0.0099(15) 0.0080(19)
C15 0.048(2) 0.068(3) 0.050(2) 0.012(2) 0.0183(17) 0.005(2)
C16 0.064(3) 0.056(3) 0.051(2) 0.0073(19) 0.0133(19) 0.025(2)
C17 0.066(3) 0.077(3) 0.0381(19) 0.0082(19) 0.0047(18) 0.017(2)
C18 0.047(2) 0.065(3) 0.057(2) 0.003(2) -0.0007(18) -0.006(2)
C19 0.047(2) 0.033(2) 0.0270(16) -0.0001(14) 0.0031(15) -0.0007(16)
C20 0.072(3) 0.069(3) 0.040(2) -0.0139(19) 0.0233(19) -0.031(2)
C21 0.0404(19) 0.033(2) 0.0258(16) -0.0024(14) 0.0060(14) -0.0009(16)
C22 0.046(2) 0.041(2) 0.0357(18) -0.0029(16) 0.0066(15) 0.0034(18)
C23 0.042(2) 0.063(3) 0.048(2) -0.003(2) 0.0059(17) -0.006(2)
C24 0.060(3) 0.055(3) 0.050(2) -0.009(2) 0.0033(18) -0.022(2)
C25 0.066(3) 0.034(2) 0.063(2) -0.0053(19) 0.007(2) -0.002(2)
C26 0.043(2) 0.039(2) 0.051(2) -0.0048(18) 0.0040(16) 0.0027(19)
C27 0.0328(18) 0.043(2) 0.0330(18) 0.0004(15) 0.0122(14) 0.0010(16)
C28 0.052(2) 0.086(3) 0.041(2) 0.007(2) 0.0155(17) -0.005(2)
C29 0.036(2) 0.073(3) 0.045(2) -0.0087(19) 0.0131(16) -0.0149(19)
C30 0.051(2) 0.056(3) 0.074(3) -0.010(2) 0.0305(19) 0.006(2)
C31 0.0283(18) 0.048(2) 0.047(2) 0.0065(17) 0.0070(15) 0.0029(16)
C32 0.044(2) 0.070(3) 0.066(2) 0.006(2) 0.0181(18) 0.017(2)
C33 0.0388(19) 0.065(3) 0.054(2) 0.009(2) -0.0007(16) 0.007(2)
C34 0.032(2) 0.065(3) 0.102(3) 0.022(3) 0.014(2) -0.007(2)
C35 0.045(2) 0.042(2) 0.043(2) -0.0074(17) 0.0101(16) -0.0074(18)
C36 0.069(3) 0.069(3) 0.065(3) -0.018(2) 0.029(2) -0.015(2)
C37 0.111(4) 0.083(4) 0.049(2) -0.012(2) 0.028(3) -0.013(3)
C38 0.075(3) 0.051(3) 0.049(2) -0.014(2) 0.015(2) -0.010(2)
C39 0.042(2) 0.048(2) 0.046(2) 0.0005(18) 0.0058(16) -0.0002(18)
C40 0.072(3) 0.063(3) 0.049(2) -0.001(2) -0.010(2) -0.002(2)
C41 0.126(4) 0.080(4) 0.055(3) 0.009(3) 0.001(3) -0.009(4)
C42 0.099(4) 0.090(4) 0.078(3) -0.039(3) -0.004(3) -0.013(3)
C43 0.077(3) 0.061(3) 0.096(3) -0.024(3) 0.026(2) 0.004(3)
C44 0.052(2) 0.056(3) 0.068(2) -0.003(2) 0.0128(19) -0.003(2)
C45 0.044(2) 0.034(2) 0.0341(17) 0.0028(15) 0.0094(15) -0.0006(16)
C46 0.060(2) 0.068(3) 0.056(2) 0.007(2) 0.0225(19) -0.004(2)
C47 0.049(2) 0.043(2) 0.0240(16) 0.0020(15) 0.0092(15) 0.0053(19)
C48 0.051(2) 0.065(3) 0.0397(19) 0.0138(19) 0.0028(17) -0.002(2)
C49 0.056(3) 0.110(4) 0.044(2) 0.016(2) -0.0006(19) -0.011(3)
C50 0.061(3) 0.133(5) 0.037(2) 0.017(3) 0.012(2) 0.038(3)
C51 0.092(4) 0.076(4) 0.057(3) 0.002(2) 0.010(3) 0.040(3)
C52 0.072(3) 0.054(3) 0.051(2) -0.004(2) 0.006(2) 0.013(2)
C53 0.0345(19) 0.040(2) 0.0406(19) -0.0043(16) 0.0094(15) 0.0001(16)
C54 0.051(2) 0.065(3) 0.047(2) 0.0043(18) 0.0222(17) 0.000(2)
C55 0.052(2) 0.050(3) 0.060(2) -0.0021(19) 0.0235(18) 0.012(2)
C56 0.039(2) 0.069(3) 0.060(2) -0.013(2) 0.0128(17) -0.009(2)
C57 0.0302(18) 0.043(2) 0.0345(17) -0.0025(16) 0.0060(14) -0.0045(16)
C58 0.048(2) 0.056(3) 0.047(2) -0.0026(18) 0.0173(17) -0.0066(19)
C59 0.039(2) 0.054(3) 0.059(2) 0.0128(19) 0.0074(17) 0.0062(18)
C60 0.039(2) 0.067(3) 0.059(2) -0.021(2) 0.0054(17) -0.017(2)
C61 0.0413(19) 0.027(2) 0.0333(17) -0.0045(14) 0.0098(14) -0.0077(16)
C62 0.0415(19) 0.035(2) 0.0397(18) 0.0039(15) 0.0067(15) 0.0019(16)
C63 0.044(2) 0.034(2) 0.0391(19) -0.0043(15) 0.0119(15) 0.0059(17)
C64 0.044(2) 0.037(2) 0.0352(17) -0.0041(15) 0.0117(15) -0.0065(17)
C65 0.0327(18) 0.036(2) 0.0348(18) -0.0044(15) 0.0042(14) -0.0003(15)
C66 0.054(2) 0.039(2) 0.0341(18) 0.0031(16) 0.0052(16) -0.0046(19)
C67 0.048(2) 0.049(3) 0.0404(19) -0.0029(16) 0.0172(16) -0.0070(18)
C68 0.063(2) 0.058(3) 0.0424(19) -0.0174(18) 0.0099(18) -0.013(2)
C69 0.071(3) 0.047(3) 0.050(2) -0.0072(18) 0.0164(18) -0.020(2)
C70 0.042(2) 0.060(3) 0.055(2) -0.011(2) 0.0028(17) 0.004(2)
C71 0.050(2) 0.034(2) 0.0330(17) -0.0013(15) 0.0108(15) -0.0025(17)
C72 0.066(2) 0.048(3) 0.051(2) 0.0047(18) 0.0222(18) -0.007(2)
C73 0.053(2) 0.033(2) 0.0262(17) 0.0014(15) 0.0088(15) -0.0004(18)
C74 0.058(2) 0.037(2) 0.0413(19) 0.0002(16) -0.0022(17) 0.0034(19)
C75 0.058(3) 0.057(3) 0.046(2) 0.0000(19) -0.0069(18) -0.002(2)
C76 0.056(2) 0.068(3) 0.039(2) 0.003(2) 0.0012(17) 0.017(2)
C77 0.070(3) 0.045(3) 0.049(2) -0.0010(19) 0.007(2) 0.020(2)
C78 0.064(3) 0.036(2) 0.049(2) -0.0007(17) 0.0098(19) 0.002(2)

loop_
_atom_type_symbol
_atom_type_description
_atom_type_scat_dispersion_real
_atom_type_scat_dispersion_imag
_atom_type_scat_source
C C 0.0033 0.0016 'International Tables Vol C Tables 4.2.6.8 and 6.1.1.4'
H H 0.0000 0.0000 'International Tables Vol C Tables 4.2.6.8 and 6.1.1.4'
N N 0.0061 0.0033 'International Tables Vol C Tables 4.2.6.8 and 6.1.1.4'
O O 0.0106 0.0060 'International Tables Vol C Tables 4.2.6.8 and 6.1.1.4'
P P 0.1023 0.0942 'International Tables Vol C Tables 4.2.6.8 and 6.1.1.4'

loop_
_geom_angle_atom_site_label_1
_geom_angle_atom_site_label_2
_geom_angle_atom_site_label_3
_geom_angle
_geom_angle_site_symmetry_1
_geom_angle_site_symmetry_3
_geom_angle_publ_flag
N3 P1 N2 105.63(12) . . ?
N3 P1 N1 105.81(12) . . ?
N2 P1 N1 80.19(12) . . ?
C9 O1 P2 118.76(18) . . ?
C1 N1 P2 126.0(2) . . ?
C1 N1 P1 125.0(2) . . ?
P2 N1 P1 97.83(13) . . ?
N1 C1 C4 108.4(2) . . ?
N1 C1 C3 108.3(3) . . ?
C4 C1 C3 110.9(3) . . ?
N1 C1 C2 111.0(3) . . ?
C4 C1 C2 109.5(3) . . ?
C3 C1 C2 108.8(3) . . ?
O1 P2 N2 99.55(11) . . ?
O1 P2 N1 104.78(12) . . ?
N2 P2 N1 81.91(12) . . ?
C35 O2 P4 119.0(2) . . ?
C5 N2 P2 126.4(2) . . ?
C5 N2 P1 124.6(2) . . ?
P2 N2 P1 98.28(13) . . ?
C1 C2 H2A 109.5 . . ?
C1 C2 H2B 109.5 . . ?
H2A C2 H2B 109.5 . . ?
C1 C2 H2C 109.5 . . ?
H2A C2 H2C 109.5 . . ?
H2B C2 H2C 109.5 . . ?
N6 P3 N5 103.74(13) . . ?
N6 P3 N4 108.10(12) . . ?
N5 P3 N4 80.15(13) . . ?
C61 O3 P6 117.17(18) . . ?
C19 N3 P1 127.2(2) . . ?
C19 N3 H3A 116.4 . . ?
P1 N3 H3A 116.4 . . ?
C1 C3 H3B 109.5 . . ?
C1 C3 H3C 109.5 . . ?
H3B C3 H3C 109.5 . . ?
C1 C3 H3D 109.5 . . ?
H3B C3 H3D 109.5 . . ?
H3C C3 H3D 109.5 . . ?
O2 P4 N4 101.17(12) . . ?
O2 P4 N5 105.94(12) . . ?
N4 P4 N5 81.65(13) . . ?
C27 N4 P4 126.6(2) . . ?
C27 N4 P3 124.5(2) . . ?
P4 N4 P3 97.96(13) . . ?
C1 C4 H4A 109.5 . . ?
C1 C4 H4B 109.5 . . ?
H4A C4 H4B 109.5 . . ?
C1 C4 H4C 109.5 . . ?
H4A C4 H4C 109.5 . . ?
H4B C4 H4C 109.5 . . ?
N9 P5 N8 105.09(13) . . ?
N9 P5 N7 107.84(12) . . ?
N8 P5 N7 79.93(12) . . ?
C31 N5 P4 125.0(2) . . ?
C31 N5 P3 125.3(2) . . ?
P4 N5 P3 97.55(13) . . ?
N2 C5 C6 108.3(3) . . ?
N2 C5 C8 108.4(2) . . ?
C6 C5 C8 110.4(3) . . ?
N2 C5 C7 110.1(2) . . ?
C6 C5 C7 109.9(3) . . ?
C8 C5 C7 109.7(3) . . ?
O3 P6 N8 103.79(11) . . ?
O3 P6 N7 104.52(11) . . ?
N8 P6 N7 81.59(13) . . ?
C45 N6 P3 127.9(2) . . ?
C45 N6 H6A 116.1 . . ?
P3 N6 H6A 116.1 . . ?
C5 C6 H6B 109.5 . . ?
C5 C6 H6C 109.5 . . ?
H6B C6 H6C 109.5 . . ?
C5 C6 H6D 109.5 . . ?
H6B C6 H6D 109.5 . . ?
H6C C6 H6D 109.5 . . ?
C53 N7 P6 125.7(2) . . ?
C53 N7 P5 124.4(2) . . ?
P6 N7 P5 97.70(13) . . ?
C5 C7 H7A 109.5 . . ?
C5 C7 H7B 109.5 . . ?
H7A C7 H7B 109.5 . . ?
C5 C7 H7C 109.5 . . ?
H7A C7 H7C 109.5 . . ?
H7B C7 H7C 109.5 . . ?
C57 N8 P6 129.5(2) . . ?
C57 N8 P5 129.6(2) . . ?
P6 N8 P5 99.12(13) . . ?
C5 C8 H8A 109.5 . . ?
C5 C8 H8B 109.5 . . ?
H8A C8 H8B 109.5 . . ?
C5 C8 H8C 109.5 . . ?
H8A C8 H8C 109.5 . . ?
H8B C8 H8C 109.5 . . ?
C71 N9 P5 127.5(2) . . ?
C71 N9 H9A 116.3 . . ?
P5 N9 H9A 116.3 . . ?
O1 C9 C13 110.1(3) . . ?
O1 C9 C10 115.2(3) . . ?
C13 C9 C10 103.6(2) . . ?
O1 C9 H9B 109.3 . . ?
C13 C9 H9B 109.3 . . ?
C10 C9 H9B 109.3 . . ?
C11 C10 C9 103.1(3) . . ?
C11 C10 H10A 111.1 . . ?
C9 C10 H10A 111.1 . . ?
C11 C10 H10B 111.1 . . ?
C9 C10 H10B 111.1 . . ?
H10A C10 H10B 109.1 . . ?
C15 C11 C10 106.8(3) . . ?
C15 C11 C12 102.1(3) . . ?
C10 C11 C12 102.7(3) . . ?
C15 C11 H11A 114.6 . . ?
C10 C11 H11A 114.6 . . ?
C12 C11 H11A 114.6 . . ?
C16 C12 C17 106.6(3) . . ?
C16 C12 C11 113.5(3) . . ?
C17 C12 C11 114.5(3) . . ?
C16 C12 C13 115.4(3) . . ?
C17 C12 C13 113.5(3) . . ?
C11 C12 C13 93.3(2) . . ?
C18 C13 C14 114.8(3) . . ?
C18 C13 C9 113.3(3) . . ?
C14 C13 C9 107.0(3) . . ?
C18 C13 C12 117.4(3) . . ?
C14 C13 C12 102.2(3) . . ?
C9 C13 C12 100.4(3) . . ?
C13 C14 C15 104.3(3) . . ?
C13 C14 H14A 110.9 . . ?
C15 C14 H14A 110.9 . . ?
C13 C14 H14B 110.9 . . ?
C15 C14 H14B 110.9 . . ?
H14A C14 H14B 108.9 . . ?
C11 C15 C14 102.8(3) . . ?
C11 C15 H15A 111.2 . . ?
C14 C15 H15A 111.2 . . ?
C11 C15 H15B 111.2 . . ?
C14 C15 H15B 111.2 . . ?
H15A C15 H15B 109.1 . . ?
C12 C16 H16A 109.5 . . ?
C12 C16 H16B 109.5 . . ?
H16A C16 H16B 109.5 . . ?
C12 C16 H16C 109.5 . . ?
H16A C16 H16C 109.5 . . ?
H16B C16 H16C 109.5 . . ?
C12 C17 H17A 109.5 . . ?
C12 C17 H17B 109.5 . . ?
H17A C17 H17B 109.5 . . ?
C12 C17 H17C 109.5 . . ?
H17A C17 H17C 109.5 . . ?
H17B C17 H17C 109.5 . . ?
C13 C18 H18A 109.5 . . ?
C13 C18 H18B 109.5 . . ?
H18A C18 H18B 109.5 . . ?
C13 C18 H18C 109.5 . . ?
H18A C18 H18C 109.5 . . ?
H18B C18 H18C 109.5 . . ?
N3 C19 C20 112.0(3) . . ?
N3 C19 C21 109.0(2) . . ?
C20 C19 C21 112.4(3) . . ?
N3 C19 H19A 107.7 . . ?
C20 C19 H19A 107.7 . . ?
C21 C19 H19A 107.7 . . ?
C19 C20 H20A 109.5 . . ?
C19 C20 H20B 109.5 . . ?
H20A C20 H20B 109.5 . . ?
C19 C20 H20C 109.5 . . ?
H20A C20 H20C 109.5 . . ?
H20B C20 H20C 109.5 . . ?
C26 C21 C22 118.3(3) . . ?
C26 C21 C19 121.4(3) . . ?
C22 C21 C19 120.3(3) . . ?
C23 C22 C21 120.5(3) . . ?
C23 C22 H22A 119.7 . . ?
C21 C22 H22A 119.7 . . ?
C24 C23 C22 120.4(3) . . ?
C24 C23 H23A 119.8 . . ?
C22 C23 H23A 119.8 . . ?
C23 C24 C25 119.5(4) . . ?
C23 C24 H24A 120.2 . . ?
C25 C24 H24A 120.2 . . ?
C26 C25 C24 120.3(4) . . ?
C26 C25 H25A 119.9 . . ?
C24 C25 H25A 119.9 . . ?
C21 C26 C25 120.9(3) . . ?
C21 C26 H26A 119.5 . . ?
C25 C26 H26A 119.5 . . ?
N4 C27 C29 108.0(2) . . ?
N4 C27 C30 107.9(3) . . ?
C29 C27 C30 109.9(3) . . ?
N4 C27 C28 110.6(3) . . ?
C29 C27 C28 110.1(3) . . ?
C30 C27 C28 110.4(3) . . ?
C27 C28 H28A 109.5 . . ?
C27 C28 H28B 109.5 . . ?
H28A C28 H28B 109.5 . . ?
C27 C28 H28C 109.5 . . ?
H28A C28 H28C 109.5 . . ?
H28B C28 H28C 109.5 . . ?
C27 C29 H29A 109.5 . . ?
C27 C29 H29B 109.5 . . ?
H29A C29 H29B 109.5 . . ?
C27 C29 H29C 109.5 . . ?
H29A C29 H29C 109.5 . . ?
H29B C29 H29C 109.5 . . ?
C27 C30 H30A 109.5 . . ?
C27 C30 H30B 109.5 . . ?
H30A C30 H30B 109.5 . . ?
C27 C30 H30C 109.5 . . ?
H30A C30 H30C 109.5 . . ?
H30B C30 H30C 109.5 . . ?
N5 C31 C33 110.5(3) . . ?
N5 C31 C34 108.7(3) . . ?
C33 C31 C34 110.3(3) . . ?
N5 C31 C32 107.7(3) . . ?
C33 C31 C32 109.8(3) . . ?
C34 C31 C32 109.9(3) . . ?
C31 C32 H32A 109.5 . . ?
C31 C32 H32B 109.5 . . ?
H32A C32 H32B 109.5 . . ?
C31 C32 H32C 109.5 . . ?
H32A C32 H32C 109.5 . . ?
H32B C32 H32C 109.5 . . ?
C31 C33 H33A 109.5 . . ?
C31 C33 H33B 109.5 . . ?
H33A C33 H33B 109.5 . . ?
C31 C33 H33C 109.5 . . ?
H33A C33 H33C 109.5 . . ?
H33B C33 H33C 109.5 . . ?
C31 C34 H34A 109.5 . . ?
C31 C34 H34B 109.5 . . ?
H34A C34 H34B 109.5 . . ?
C31 C34 H34C 109.5 . . ?
H34A C34 H34C 109.5 . . ?
H34B C34 H34C 109.5 . . ?
O2 C35 C39 113.1(3) . . ?
O2 C35 C36 109.8(3) . . ?
C39 C35 C36 103.6(3) . . ?
O2 C35 H35A 110.1 . . ?
C39 C35 H35A 110.1 . . ?
C36 C35 H35A 110.1 . . ?
C37 C36 C35 103.1(3) . . ?
C37 C36 H36A 111.1 . . ?
C35 C36 H36A 111.1 . . ?
C37 C36 H36B 111.1 . . ?
C35 C36 H36B 111.1 . . ?
H36A C36 H36B 109.1 . . ?
C36 C37 C38 103.5(3) . . ?
C36 C37 C41 105.8(4) . . ?
C38 C37 C41 101.4(4) . . ?
C36 C37 H37A 114.8 . . ?
C38 C37 H37A 114.8 . . ?
C41 C37 H37A 114.8 . . ?
C37 C38 C43 113.9(4) . . ?
C37 C38 C42 113.8(4) . . ?
C43 C38 C42 107.0(4) . . ?
C37 C38 C39 94.0(3) . . ?
C43 C38 C39 114.3(3) . . ?
C42 C38 C39 113.7(3) . . ?
C44 C39 C35 113.6(3) . . ?
C44 C39 C40 114.8(3) . . ?
C35 C39 C40 107.4(3) . . ?
C44 C39 C38 116.0(3) . . ?
C35 C39 C38 100.8(3) . . ?
C40 C39 C38 102.7(3) . . ?
C39 C40 C41 101.6(4) . . ?
C39 C40 H40A 111.5 . . ?
C41 C40 H40A 111.5 . . ?
C39 C40 H40B 111.5 . . ?
C41 C40 H40B 111.5 . . ?
H40A C40 H40B 109.3 . . ?
C37 C41 C40 104.5(3) . . ?
C37 C41 H41A 110.9 . . ?
C40 C41 H41A 110.9 . . ?
C37 C41 H41B 110.9 . . ?
C40 C41 H41B 110.9 . . ?
H41A C41 H41B 108.9 . . ?
C38 C42 H42A 109.5 . . ?
C38 C42 H42B 109.5 . . ?
H42A C42 H42B 109.5 . . ?
C38 C42 H42C 109.5 . . ?
H42A C42 H42C 109.5 . . ?
H42B C42 H42C 109.5 . . ?
C38 C43 H43A 109.5 . . ?
C38 C43 H43B 109.5 . . ?
H43A C43 H43B 109.5 . . ?
C38 C43 H43C 109.5 . . ?
H43A C43 H43C 109.5 . . ?
H43B C43 H43C 109.5 . . ?
C39 C44 H44A 109.5 . . ?
C39 C44 H44B 109.5 . . ?
H44A C44 H44B 109.5 . . ?
C39 C44 H44C 109.5 . . ?
H44A C44 H44C 109.5 . . ?
H44B C44 H44C 109.5 . . ?
N6 C45 C47 112.2(3) . . ?
N6 C45 C46 110.4(3) . . ?
C47 C45 C46 112.5(3) . . ?
N6 C45 H45A 107.1 . . ?
C47 C45 H45A 107.1 . . ?
C46 C45 H45A 107.1 . . ?
C45 C46 H46A 109.5 . . ?
C45 C46 H46B 109.5 . . ?
H46A C46 H46B 109.5 . . ?
C45 C46 H46C 109.5 . . ?
H46A C46 H46C 109.5 . . ?
H46B C46 H46C 109.5 . . ?
C52 C47 C48 118.2(4) . . ?
C52 C47 C45 122.7(3) . . ?
C48 C47 C45 119.1(3) . . ?
C47 C48 C49 121.1(4) . . ?
C47 C48 H48A 119.5 . . ?
C49 C48 H48A 119.5 . . ?
C50 C49 C48 119.6(5) . . ?
C50 C49 H49A 120.2 . . ?
C48 C49 H49A 120.2 . . ?
C51 C50 C49 120.3(4) . . ?
C51 C50 H50A 119.8 . . ?
C49 C50 H50A 119.8 . . ?
C50 C51 C52 119.8(5) . . ?
C50 C51 H51A 120.1 . . ?
C52 C51 H51A 120.1 . . ?
C47 C52 C51 121.1(4) . . ?
C47 C52 H52A 119.5 . . ?
C51 C52 H52A 119.5 . . ?
N7 C53 C56 108.1(3) . . ?
N7 C53 C55 107.6(3) . . ?
C56 C53 C55 110.4(3) . . ?
N7 C53 C54 111.4(3) . . ?
C56 C53 C54 110.0(3) . . ?
C55 C53 C54 109.2(3) . . ?
C53 C54 H54A 109.5 . . ?
C53 C54 H54B 109.5 . . ?
H54A C54 H54B 109.5 . . ?
C53 C54 H54C 109.5 . . ?
H54A C54 H54C 109.5 . . ?
H54B C54 H54C 109.5 . . ?
C53 C55 H55A 109.5 . . ?
C53 C55 H55B 109.5 . . ?
H55A C55 H55B 109.5 . . ?
C53 C55 H55C 109.5 . . ?
H55A C55 H55C 109.5 . . ?
H55B C55 H55C 109.5 . . ?
C53 C56 H56A 109.5 . . ?
C53 C56 H56B 109.5 . . ?
H56A C56 H56B 109.5 . . ?
C53 C56 H56C 109.5 . . ?
H56A C56 H56C 109.5 . . ?
H56B C56 H56C 109.5 . . ?
N8 C57 C60 109.7(3) . . ?
N8 C57 C59 109.4(3) . . ?
C60 C57 C59 110.2(3) . . ?
N8 C57 C58 108.4(2) . . ?
C60 C57 C58 109.7(3) . . ?
C59 C57 C58 109.4(3) . . ?
C57 C58 H58A 109.5 . . ?
C57 C58 H58B 109.5 . . ?
H58A C58 H58B 109.5 . . ?
C57 C58 H58C 109.5 . . ?
H58A C58 H58C 109.5 . . ?
H58B C58 H58C 109.5 . . ?
C57 C59 H59A 109.5 . . ?
C57 C59 H59B 109.5 . . ?
H59A C59 H59B 109.5 . . ?
C57 C59 H59C 109.5 . . ?
H59A C59 H59C 109.5 . . ?
H59B C59 H59C 109.5 . . ?
C57 C60 H60A 109.5 . . ?
C57 C60 H60B 109.5 . . ?
H60A C60 H60B 109.5 . . ?
C57 C60 H60C 109.5 . . ?
H60A C60 H60C 109.5 . . ?
H60B C60 H60C 109.5 . . ?
O3 C61 C65 111.6(2) . . ?
O3 C61 C62 114.6(3) . . ?
C65 C61 C62 102.8(2) . . ?
O3 C61 H61A 109.2 . . ?
C65 C61 H61A 109.2 . . ?
C62 C61 H61A 109.2 . . ?
C63 C62 C61 103.8(2) . . ?
C63 C62 H62A 111.0 . . ?
C61 C62 H62A 111.0 . . ?
C63 C62 H62B 111.0 . . ?
C61 C62 H62B 111.0 . . ?
H62A C62 H62B 109.0 . . ?
C67 C63 C62 106.3(3) . . ?
C67 C63 C64 102.9(3) . . ?
C62 C63 C64 103.0(3) . . ?
C67 C63 H63A 114.4 . . ?
C62 C63 H63A 114.4 . . ?
C64 C63 H63A 114.4 . . ?
C69 C64 C68 107.0(3) . . ?
C69 C64 C63 112.9(3) . . ?
C68 C64 C63 114.3(3) . . ?
C69 C64 C65 115.3(3) . . ?
C68 C64 C65 114.0(3) . . ?
C63 C64 C65 93.2(3) . . ?
C70 C65 C66 114.3(3) . . ?
C70 C65 C61 114.7(3) . . ?
C66 C65 C61 107.0(3) . . ?
C70 C65 C64 116.6(3) . . ?
C66 C65 C64 102.0(3) . . ?
C61 C65 C64 100.6(2) . . ?
C65 C66 C67 104.4(3) . . ?
C65 C66 H66A 110.9 . . ?
C67 C66 H66A 110.9 . . ?
C65 C66 H66B 110.9 . . ?
C67 C66 H66B 110.9 . . ?
H66A C66 H66B 108.9 . . ?
C63 C67 C66 102.3(3) . . ?
C63 C67 H67A 111.3 . . ?
C66 C67 H67A 111.3 . . ?
C63 C67 H67B 111.3 . . ?
C66 C67 H67B 111.3 . . ?
H67A C67 H67B 109.2 . . ?
C64 C68 H68A 109.5 . . ?
C64 C68 H68B 109.5 . . ?
H68A C68 H68B 109.5 . . ?
C64 C68 H68C 109.5 . . ?
H68A C68 H68C 109.5 . . ?
H68B C68 H68C 109.5 . . ?
C64 C69 H69A 109.5 . . ?
C64 C69 H69B 109.5 . . ?
H69A C69 H69B 109.5 . . ?
C64 C69 H69C 109.5 . . ?
H69A C69 H69C 109.5 . . ?
H69B C69 H69C 109.5 . . ?
C65 C70 H70A 109.5 . . ?
C65 C70 H70B 109.5 . . ?
H70A C70 H70B 109.5 . . ?
C65 C70 H70C 109.5 . . ?
H70A C70 H70C 109.5 . . ?
H70B C70 H70C 109.5 . . ?
N9 C71 C72 110.2(3) . . ?
N9 C71 C73 111.6(3) . . ?
C72 C71 C73 112.0(3) . . ?
N9 C71 H71A 107.6 . . ?
C72 C71 H71A 107.6 . . ?
C73 C71 H71A 107.6 . . ?
C71 C72 H72A 109.5 . . ?
C71 C72 H72B 109.5 . . ?
H72A C72 H72B 109.5 . . ?
C71 C72 H72C 109.5 . . ?
H72A C72 H72C 109.5 . . ?
H72B C72 H72C 109.5 . . ?
C74 C73 C78 118.2(3) . . ?
C74 C73 C71 119.2(3) . . ?
C78 C73 C71 122.6(3) . . ?
C73 C74 C75 121.1(4) . . ?
C73 C74 H74A 119.4 . . ?
C75 C74 H74A 119.4 . . ?
C76 C75 C74 119.5(4) . . ?
C76 C75 H75A 120.3 . . ?
C74 C75 H75A 120.3 . . ?
C77 C76 C75 120.2(4) . . ?
C77 C76 H76A 119.9 . . ?
C75 C76 H76A 119.9 . . ?
C76 C77 C78 119.8(4) . . ?
C76 C77 H77A 120.1 . . ?
C78 C77 H77A 120.1 . . ?
C77 C78 C73 121.1(4) . . ?
C77 C78 H78A 119.4 . . ?
C73 C78 H78A 119.5 . . ?

loop_
_geom_bond_atom_site_label_1
_geom_bond_atom_site_label_2
_geom_bond_distance
_geom_bond_site_symmetry_2
_geom_bond_publ_flag
P1 N3 1.660(3) . ?
P1 N2 1.730(3) . ?
P1 N1 1.734(3) . ?
P1 P2 2.5926(11) . ?
O1 C9 1.437(4) . ?
O1 P2 1.6421(19) . ?
N1 C1 1.486(4) . ?
N1 P2 1.706(3) . ?
C1 C4 1.511(5) . ?
C1 C3 1.521(5) . ?
C1 C2 1.525(4) . ?
P2 N2 1.698(3) . ?
O2 C35 1.457(4) . ?
O2 P4 1.644(2) . ?
N2 C5 1.486(4) . ?
C2 H2A 0.9800 . ?
C2 H2B 0.9800 . ?
C2 H2C 0.9800 . ?
P3 N6 1.670(3) . ?
P3 N5 1.730(3) . ?
P3 N4 1.740(3) . ?
P3 P4 2.5942(12) . ?
O3 C61 1.445(4) . ?
O3 P6 1.656(2) . ?
N3 C19 1.472(4) . ?
N3 H3A 0.8800 . ?
C3 H3B 0.9800 . ?
C3 H3C 0.9800 . ?
C3 H3D 0.9800 . ?
P4 N4 1.698(3) . ?
P4 N5 1.719(3) . ?
N4 C27 1.490(4) . ?
C4 H4A 0.9800 . ?
C4 H4B 0.9800 . ?
C4 H4C 0.9800 . ?
P5 N9 1.672(3) . ?
P5 N8 1.716(3) . ?
P5 N7 1.747(3) . ?
P5 P6 2.5994(12) . ?
N5 C31 1.488(4) . ?
C5 C6 1.516(5) . ?
C5 C8 1.523(5) . ?
C5 C7 1.529(4) . ?
P6 N8 1.699(3) . ?
P6 N7 1.705(3) . ?
N6 C45 1.464(4) . ?
N6 H6A 0.8800 . ?
C6 H6B 0.9800 . ?
C6 H6C 0.9800 . ?
C6 H6D 0.9800 . ?
N7 C53 1.486(4) . ?
C7 H7A 0.9800 . ?
C7 H7B 0.9800 . ?
C7 H7C 0.9800 . ?
N8 C57 1.482(4) . ?
C8 H8A 0.9800 . ?
C8 H8B 0.9800 . ?
C8 H8C 0.9800 . ?
N9 C71 1.475(4) . ?
N9 H9A 0.8800 . ?
C9 C13 1.539(4) . ?
C9 C10 1.548(5) . ?
C9 H9B 1.0000 . ?
C10 C11 1.539(4) . ?
C10 H10A 0.9900 . ?
C10 H10B 0.9900 . ?
C11 C15 1.522(5) . ?
C11 C12 1.554(5) . ?
C11 H11A 1.0000 . ?
C12 C16 1.527(5) . ?
C12 C17 1.536(4) . ?
C12 C13 1.558(5) . ?
C13 C18 1.506(5) . ?
C13 C14 1.533(4) . ?
C14 C15 1.546(5) . ?
C14 H14A 0.9900 . ?
C14 H14B 0.9900 . ?
C15 H15A 0.9900 . ?
C15 H15B 0.9900 . ?
C16 H16A 0.9800 . ?
C16 H16B 0.9800 . ?
C16 H16C 0.9800 . ?
C17 H17A 0.9800 . ?
C17 H17B 0.9800 . ?
C17 H17C 0.9800 . ?
C18 H18A 0.9800 . ?
C18 H18B 0.9800 . ?
C18 H18C 0.9800 . ?
C19 C20 1.517(5) . ?
C19 C21 1.518(4) . ?
C19 H19A 1.0000 . ?
C20 H20A 0.9800 . ?
C20 H20B 0.9800 . ?
C20 H20C 0.9800 . ?
C21 C26 1.375(5) . ?
C21 C22 1.388(4) . ?
C22 C23 1.385(5) . ?
C22 H22A 0.9500 . ?
C23 C24 1.360(5) . ?
C23 H23A 0.9500 . ?
C24 C25 1.380(5) . ?
C24 H24A 0.9500 . ?
C25 C26 1.377(5) . ?
C25 H25A 0.9500 . ?
C26 H26A 0.9500 . ?
C27 C29 1.513(4) . ?
C27 C30 1.525(5) . ?
C27 C28 1.527(4) . ?
C28 H28A 0.9800 . ?
C28 H28B 0.9800 . ?
C28 H28C 0.9800 . ?
C29 H29A 0.9800 . ?
C29 H29B 0.9800 . ?
C29 H29C 0.9800 . ?
C30 H30A 0.9800 . ?
C30 H30B 0.9800 . ?
C30 H30C 0.9800 . ?
C31 C33 1.518(5) . ?
C31 C34 1.519(5) . ?
C31 C32 1.522(5) . ?
C32 H32A 0.9800 . ?
C32 H32B 0.9800 . ?
C32 H32C 0.9800 . ?
C33 H33A 0.9800 . ?
C33 H33B 0.9800 . ?
C33 H33C 0.9800 . ?
C34 H34A 0.9800 . ?
C34 H34B 0.9800 . ?
C34 H34C 0.9800 . ?
C35 C39 1.539(5) . ?
C35 C36 1.552(5) . ?
C35 H35A 1.0000 . ?
C36 C37 1.513(5) . ?
C36 H36A 0.9900 . ?
C36 H36B 0.9900 . ?
C37 C38 1.532(6) . ?
C37 C41 1.545(6) . ?
C37 H37A 1.0000 . ?
C38 C43 1.537(6) . ?
C38 C42 1.539(5) . ?
C38 C39 1.554(5) . ?
C39 C44 1.506(5) . ?
C39 C40 1.544(5) . ?
C40 C41 1.560(6) . ?
C40 H40A 0.9900 . ?
C40 H40B 0.9900 . ?
C41 H41A 0.9900 . ?
C41 H41B 0.9900 . ?
C42 H42A 0.9800 . ?
C42 H42B 0.9800 . ?
C42 H42C 0.9800 . ?
C43 H43A 0.9800 . ?
C43 H43B 0.9800 . ?
C43 H43C 0.9800 . ?
C44 H44A 0.9800 . ?
C44 H44B 0.9800 . ?
C44 H44C 0.9800 . ?
C45 C47 1.511(4) . ?
C45 C46 1.519(5) . ?
C45 H45A 1.0000 . ?
C46 H46A 0.9800 . ?
C46 H46B 0.9800 . ?
C46 H46C 0.9800 . ?
C47 C52 1.375(5) . ?
C47 C48 1.378(5) . ?
C48 C49 1.391(5) . ?
C48 H48A 0.9500 . ?
C49 C50 1.376(7) . ?
C49 H49A 0.9500 . ?
C50 C51 1.356(7) . ?
C50 H50A 0.9500 . ?
C51 C52 1.399(6) . ?
C51 H51A 0.9500 . ?
C52 H52A 0.9500 . ?
C53 C56 1.513(5) . ?
C53 C55 1.528(5) . ?
C53 C54 1.529(4) . ?
C54 H54A 0.9800 . ?
C54 H54B 0.9800 . ?
C54 H54C 0.9800 . ?
C55 H55A 0.9800 . ?
C55 H55B 0.9800 . ?
C55 H55C 0.9800 . ?
C56 H56A 0.9800 . ?
C56 H56B 0.9800 . ?
C56 H56C 0.9800 . ?
C57 C60 1.512(5) . ?
C57 C59 1.518(5) . ?
C57 C58 1.538(4) . ?
C58 H58A 0.9800 . ?
C58 H58B 0.9800 . ?
C58 H58C 0.9800 . ?
C59 H59A 0.9800 . ?
C59 H59B 0.9800 . ?
C59 H59C 0.9800 . ?
C60 H60A 0.9800 . ?
C60 H60B 0.9800 . ?
C60 H60C 0.9800 . ?
C61 C65 1.540(4) . ?
C61 C62 1.541(4) . ?
C61 H61A 1.0000 . ?
C62 C63 1.527(4) . ?
C62 H62A 0.9900 . ?
C62 H62B 0.9900 . ?
C63 C67 1.522(5) . ?
C63 C64 1.536(4) . ?
C63 H63A 1.0000 . ?
C64 C69 1.530(5) . ?
C64 C68 1.535(4) . ?
C64 C65 1.558(5) . ?
C65 C70 1.517(4) . ?
C65 C66 1.534(4) . ?
C66 C67 1.542(5) . ?
C66 H66A 0.9900 . ?
C66 H66B 0.9900 . ?
C67 H67A 0.9900 . ?
C67 H67B 0.9900 . ?
C68 H68A 0.9800 . ?
C68 H68B 0.9800 . ?
C68 H68C 0.9800 . ?
C69 H69A 0.9800 . ?
C69 H69B 0.9800 . ?
C69 H69C 0.9800 . ?
C70 H70A 0.9800 . ?
C70 H70B 0.9800 . ?
C70 H70C 0.9800 . ?
C71 C72 1.525(5) . ?
C71 C73 1.526(4) . ?
C71 H71A 1.0000 . ?
C72 H72A 0.9800 . ?
C72 H72B 0.9800 . ?
C72 H72C 0.9800 . ?
C73 C74 1.375(5) . ?
C73 C78 1.387(5) . ?
C74 C75 1.393(5) . ?
C74 H74A 0.9500 . ?
C75 C76 1.373(5) . ?
C75 H75A 0.9500 . ?
C76 C77 1.372(5) . ?
C76 H76A 0.9500 . ?
C77 C78 1.380(5) . ?
C77 H77A 0.9500 . ?
C78 H78A 0.9500 . ?
